data_7705111
loop_
_publ_author_name
'Saab, Marina'
'Nelson, David J.'
'Tzouras, Nikolaos V.'
'A C A Bayrakdar, Tahani'
'Nolan, Steven P.'
'Nahra, Fady'
'Van Hecke, Kristof'

_publ_section_title
;
 Straightforward access to chalcogenoureas derived from N-heterocyclic
 carbenes and their coordination chemistry.
;
_journal_issue 34
_journal_name_full 'Dalton transactions (Cambridge, England : 2003)'
_journal_page_first 12068
_journal_page_last 12081
_journal_paper_doi 10.1039/d0dt02558e
_journal_volume 49
_journal_year 2020
_chemical_formula_moiety 'C29 H40 Au Cl N2 Se, C H2 Cl2'
_chemical_formula_sum 'C30 H42 Au Cl3 N2 Se'
_chemical_formula_weight 812.94
_space_group_crystal_system triclinic
_space_group_IT_number 2
_space_group_name_Hall '-P 1'
_space_group_name_H-M_alt 'P -1'
_atom_sites_solution_hydrogens geom
_atom_sites_solution_primary dual
_audit_creation_date 2020-03-27
_audit_creation_method
;
Olex2 1.2
(compiled 2018.05.29 svn.r3508 for OlexSys, GUI svn.r5506)
;
_audit_update_record
;
2020-04-17 deposited with the CCDC.	2020-08-11 downloaded from the CCDC.
;
_cell_angle_alpha 79.757(2)
_cell_angle_beta 73.610(2)
_cell_angle_gamma 74.505(3)
_cell_formula_units_Z 2
_cell_length_a 9.9301(3)
_cell_length_b 10.5160(4)
_cell_length_c 17.0134(4)
_cell_measurement_reflns_used 20964
_cell_measurement_temperature 100.0(1)
_cell_measurement_theta_max 29.5580
_cell_measurement_theta_min 2.8980
_cell_volume 1632.36(9)
_computing_cell_refinement 'CrysAlisPro 1.171.40.67a (Rigaku OD, 2019)'
_computing_data_collection 'CrysAlisPro 1.171.40.67a (Rigaku OD, 2019)'
_computing_data_reduction 'CrysAlisPro 1.171.40.67a (Rigaku OD, 2019)'
_computing_molecular_graphics 'Olex2 (Dolomanov et al., 2009)'
_computing_publication_material 'Olex2 (Dolomanov et al., 2009)'
_computing_structure_refinement 'ShelXL (Sheldrick, 2015)'
_computing_structure_solution 'ShelXT (Sheldrick, 2015)'
_diffrn_ambient_temperature 100.0(1)
_diffrn_detector 'CCD plate'
_diffrn_detector_area_resol_mean 10.4839
_diffrn_detector_type Atlas
_diffrn_measured_fraction_theta_full 0.999
_diffrn_measured_fraction_theta_max 0.897
_diffrn_measurement_details
;
List of Runs (angles in degrees, time in seconds):

  # Type    Start    End  Width  t~exp~   \w     \q     \k     \f   Frames
#--------------------------------------------------------------------------
  1  \w    -14.00  85.00   1.00   18.55    --   10.40  38.00 120.00   99
  2  \w    -20.00  51.00   1.00   18.55    --   10.40 -99.00  30.00   71
  3  \w    -20.00  51.00   1.00   18.55    --   10.40 -99.00 -90.00   71
  4  \w    -18.00  84.00   1.00   18.55    --   10.40  57.00-150.00  102
  5  \w    -39.00  62.00   1.00   18.55    --  -11.11  57.00 -30.00  101
  6  \w    -20.00  30.00   1.00   18.55    --  -11.11 -99.00-150.00   50
  7  \w    -64.00  35.00   1.00   18.55    --   10.40 -38.00 120.00   99
  8  \w    -20.00  26.00   1.00   18.55    --   10.40 -99.00-180.00   46
  9  \w    -20.00  30.00   1.00   18.55    --  -11.11 -99.00 -60.00   50
 10  \w    -36.00  63.00   1.00   18.55    --  -11.11  38.00 120.00   99
;
_diffrn_measurement_device 'four-circle diffractometer'
_diffrn_measurement_device_type 'SuperNova, Dual, Cu at home/near, Atlas'
_diffrn_measurement_method '\w scans'
_diffrn_orient_matrix_type 'CrysAlisPro convention (1999,Acta A55,543-557)'
_diffrn_orient_matrix_UB_11 0.0133123000
_diffrn_orient_matrix_UB_12 -0.0679225000
_diffrn_orient_matrix_UB_13 -0.0055571000
_diffrn_orient_matrix_UB_21 -0.0744842000
_diffrn_orient_matrix_UB_22 0.0070956000
_diffrn_orient_matrix_UB_23 0.0035669000
_diffrn_orient_matrix_UB_31 0.0112933000
_diffrn_orient_matrix_UB_32 0.0172125000
_diffrn_orient_matrix_UB_33 -0.0432246000
_diffrn_radiation_monochromator mirror
_diffrn_radiation_probe x-ray
_diffrn_radiation_type MoK\a
_diffrn_radiation_wavelength 0.71073
_diffrn_reflns_av_R_equivalents 0.0484
_diffrn_reflns_av_unetI/netI 0.0396
_diffrn_reflns_Laue_measured_fraction_full 0.999
_diffrn_reflns_Laue_measured_fraction_max 0.897
_diffrn_reflns_limit_h_max 13
_diffrn_reflns_limit_h_min -13
_diffrn_reflns_limit_k_max 14
_diffrn_reflns_limit_k_min -14
_diffrn_reflns_limit_l_max 23
_diffrn_reflns_limit_l_min -22
_diffrn_reflns_number 36446
_diffrn_reflns_point_group_measured_fraction_full 0.999
_diffrn_reflns_point_group_measured_fraction_max 0.897
_diffrn_reflns_theta_full 25.242
_diffrn_reflns_theta_max 29.712
_diffrn_reflns_theta_min 2.511
_diffrn_source 'micro-focus sealed X-ray tube'
_diffrn_source_type 'SuperNova (Mo) X-ray Source'
_exptl_absorpt_coefficient_mu 5.888
_exptl_absorpt_correction_T_max 0.621
_exptl_absorpt_correction_T_min 0.350
_exptl_absorpt_correction_type gaussian
_exptl_absorpt_process_details
;
CrysAlisPro 1.171.40.67a (Rigaku Oxford Diffraction, 2019)
Numerical absorption correction based on gaussian integration over
			a multifaceted crystal model
Empirical absorption correction using spherical harmonics,
 implemented in SCALE3 ABSPACK scaling algorithm.
;
_exptl_crystal_colour 'light colourless'
_exptl_crystal_colour_modifier light
_exptl_crystal_colour_primary colourless
_exptl_crystal_density_diffrn 1.654
_exptl_crystal_description irregular
_exptl_crystal_F_000 800
_exptl_crystal_size_max 0.16
_exptl_crystal_size_mid 0.14
_exptl_crystal_size_min 0.117
_refine_diff_density_max 1.498
_refine_diff_density_min -1.271
_refine_diff_density_rms 0.112
_refine_ls_extinction_method none
_refine_ls_goodness_of_fit_ref 1.025
_refine_ls_hydrogen_treatment constr
_refine_ls_matrix_type full
_refine_ls_number_parameters 354
_refine_ls_number_reflns 8332
_refine_ls_number_restraints 6
_refine_ls_restrained_S_all 1.026
_refine_ls_R_factor_all 0.0324
_refine_ls_R_factor_gt 0.0270
_refine_ls_shift/su_max 0.001
_refine_ls_shift/su_mean 0.000
_refine_ls_structure_factor_coef Fsqd
_refine_ls_weighting_details 'w=1/[\s^2^(Fo^2^)+(0.0206P)^2^+1.2012P] where P=(Fo^2^+2Fc^2^)/3'
_refine_ls_weighting_scheme calc
_refine_ls_wR_factor_gt 0.0548
_refine_ls_wR_factor_ref 0.0574
_reflns_Friedel_coverage 0.000
_reflns_number_gt 7582
_reflns_number_total 8332
_reflns_threshold_expression 'I > 2\s(I)'
_cod_data_source_file d0dt02558e2.cif
_cod_data_source_block ms030
_cod_depositor_comments 'Adding full bibliography for 7705109--7705119.cif.'
_cod_database_code 7705111
_shelx_shelxl_version_number 2018/3
_chemical_oxdiff_formula 'C29 H40 Au Cl N2 Se'
_shelx_space_group_comment
;
The symmetry employed for this shelxl refinement is uniquely defined
by the following loop, which should always be used as a source of
symmetry information in preference to the above space-group names.
They are only intended as comments.
;
_shelx_estimated_absorpt_t_max 0.546
_shelx_estimated_absorpt_t_min 0.453
_reflns_odcompleteness_completeness 99.91
_reflns_odcompleteness_iscentric 1
_reflns_odcompleteness_theta 26.32
_olex2_refinement_description
;
1. Fixed Uiso
 At 1.2 times of:
  All C(H) groups, All C(H,H) groups
 At 1.5 times of:
  All C(H,H,H) groups
2. Restrained distances
 Cl2A-C30A = Cl3A-C30A
 1.746 with sigma of 0.01
 Cl2B-C30B = Cl3B-C30B
 1.746 with sigma of 0.01
 Cl2A-Cl3A
 2.9 with sigma of 0.01
 Cl2B-Cl3B
 2.9 with sigma of 0.01
3. Uiso/Uaniso restraints and constraints
Uanis(Cl2A) = Uanis(Cl2B)
Uanis(Cl3A) = Uanis(Cl3B)
Uanis(C30A) = Uanis(C30B)
4. Others
 Sof(Cl2B)=Sof(Cl3B)=Sof(C30B)=Sof(H30C)=Sof(H30D)=1-FVAR(1)
 Sof(C30A)=Sof(H30A)=Sof(H30B)=Sof(Cl3A)=Sof(Cl2A)=FVAR(1)
5.a Ternary CH refined with riding coordinates:
 C12(H12), C15(H15), C24(H24), C27(H27)
5.b Secondary CH2 refined with riding coordinates:
 C30A(H30A,H30B), C30B(H30C,H30D)
5.c Aromatic/amide H refined with riding coordinates:
 C8(H8), C9(H9), C10(H10), C20(H20), C21(H21), C22(H22)
5.d Idealised Me refined as rotating group:
 C4(H4A,H4B,H4C), C5(H5A,H5B,H5C), C13(H13A,H13B,H13C), C14(H14A,H14B,H14C),
 C16(H16A,H16B,H16C), C17(H17A,H17B,H17C), C25(H25A,H25B,H25C), C26(H26A,H26B,
 H26C), C28(H28A,H28B,H28C), C29(H29A,H29B,H29C)
;
_olex2_date_sample_data_collection 2019-01-30
_olex2_exptl_crystal_mounting_method 'mounted on a nylon loop'
_olex2_submission_special_instructions 'No special instructions were received'
_oxdiff_exptl_absorpt_empirical_details
;
Empirical correction (ABSPACK) includes:
- Absorption correction using spherical harmonics
- Frame scaling
;
_oxdiff_exptl_absorpt_empirical_full_max 1.286
_oxdiff_exptl_absorpt_empirical_full_min 0.819

loop_
_space_group_symop_operation_xyz
'x, y, z'
'-x, -y, -z'

loop_
_atom_site_label
_atom_site_type_symbol
_atom_site_fract_x
_atom_site_fract_y
_atom_site_fract_z
_atom_site_U_iso_or_equiv
_atom_site_adp_type
_atom_site_occupancy
_atom_site_site_symmetry_order
_atom_site_calc_flag
_atom_site_refinement_flags_posn
_atom_site_refinement_flags_adp
_atom_site_refinement_flags_occupancy
_atom_site_disorder_assembly
_atom_site_disorder_group
Au1 Au 0.39141(2) 0.23732(2) 0.21118(2) 0.01986(4) Uani 1 1 d . . . . .
Se1 Se 0.50788(3) 0.20471(3) 0.31892(2) 0.02215(7) Uani 1 1 d . . . . .
Cl1 Cl 0.25270(9) 0.28461(9) 0.11871(5) 0.0383(2) Uani 1 1 d . . . . .
N1 N 0.8036(2) 0.1225(2) 0.31782(13) 0.0164(5) Uani 1 1 d . . . . .
N2 N 0.7799(2) 0.1203(2) 0.19593(13) 0.0156(4) Uani 1 1 d . . . . .
C1 C 0.7057(3) 0.1449(3) 0.27315(15) 0.0167(5) Uani 1 1 d . . . . .
C2 C 0.9288(3) 0.0832(3) 0.19166(16) 0.0176(5) Uani 1 1 d . . . . .
C3 C 0.9434(3) 0.0851(3) 0.26757(16) 0.0180(5) Uani 1 1 d . . . . .
C4 C 1.0735(3) 0.0569(3) 0.30031(18) 0.0244(6) Uani 1 1 d . . . . .
H4A H 1.072852 0.133794 0.325711 0.037 Uiso 1 1 calc GR . . . .
H4B H 1.160362 0.039231 0.255104 0.037 Uiso 1 1 calc GR . . . .
H4C H 1.073153 -0.020907 0.341683 0.037 Uiso 1 1 calc GR . . . .
C5 C 1.0382(3) 0.0470(3) 0.11416(16) 0.0231(6) Uani 1 1 d . . . . .
H5A H 1.034882 -0.040151 0.102830 0.035 Uiso 1 1 calc GR . . . .
H5B H 1.134392 0.043592 0.120179 0.035 Uiso 1 1 calc GR . . . .
H5C H 1.017274 0.113708 0.068405 0.035 Uiso 1 1 calc GR . . . .
C6 C 0.7225(3) 0.1327(3) 0.12528(15) 0.0172(5) Uani 1 1 d . . . . .
C7 C 0.7052(3) 0.2552(3) 0.07699(16) 0.0191(6) Uani 1 1 d . . . . .
C8 C 0.6624(3) 0.2608(3) 0.00493(17) 0.0244(6) Uani 1 1 d . . . . .
H8 H 0.651552 0.341726 -0.030414 0.029 Uiso 1 1 calc R . . . .
C9 C 0.6357(3) 0.1508(3) -0.01570(17) 0.0268(7) Uani 1 1 d . . . . .
H9 H 0.606056 0.157187 -0.064975 0.032 Uiso 1 1 calc R . . . .
C10 C 0.6512(3) 0.0311(3) 0.03388(17) 0.0235(6) Uani 1 1 d . . . . .
H10 H 0.630818 -0.043239 0.018811 0.028 Uiso 1 1 calc R . . . .
C11 C 0.6965(3) 0.0189(3) 0.10586(16) 0.0202(6) Uani 1 1 d . . . . .
C12 C 0.7118(3) -0.1115(3) 0.16171(18) 0.0255(6) Uani 1 1 d . . . . .
H12 H 0.757183 -0.102257 0.205279 0.031 Uiso 1 1 calc R . . . .
C13 C 0.8100(4) -0.2271(3) 0.1142(2) 0.0390(8) Uani 1 1 d . . . . .
H13A H 0.766590 -0.239483 0.071884 0.058 Uiso 1 1 calc GR . . . .
H13B H 0.821469 -0.308423 0.152506 0.058 Uiso 1 1 calc GR . . . .
H13C H 0.904537 -0.207175 0.088010 0.058 Uiso 1 1 calc GR . . . .
C14 C 0.5636(4) -0.1405(4) 0.2046(2) 0.0361(8) Uani 1 1 d . . . . .
H14A H 0.502956 -0.066022 0.235047 0.054 Uiso 1 1 calc GR . . . .
H14B H 0.575134 -0.221699 0.242952 0.054 Uiso 1 1 calc GR . . . .
H14C H 0.517748 -0.152284 0.163187 0.054 Uiso 1 1 calc GR . . . .
C15 C 0.7287(3) 0.3779(3) 0.10179(18) 0.0248(6) Uani 1 1 d . . . . .
H15 H 0.732605 0.359120 0.160923 0.030 Uiso 1 1 calc R . . . .
C16 C 0.6040(3) 0.4984(3) 0.0943(2) 0.0376(8) Uani 1 1 d . . . . .
H16A H 0.611000 0.531287 0.035972 0.056 Uiso 1 1 calc GR . . . .
H16B H 0.609261 0.568626 0.123485 0.056 Uiso 1 1 calc GR . . . .
H16C H 0.512021 0.472392 0.118582 0.056 Uiso 1 1 calc GR . . . .
C17 C 0.8709(3) 0.4116(3) 0.0511(2) 0.0390(8) Uani 1 1 d . . . . .
H17A H 0.951127 0.336499 0.058629 0.059 Uiso 1 1 calc GR . . . .
H17B H 0.882519 0.490311 0.069496 0.059 Uiso 1 1 calc GR . . . .
H17C H 0.870175 0.429541 -0.007327 0.059 Uiso 1 1 calc GR . . . .
C18 C 0.7698(3) 0.1418(3) 0.40392(15) 0.0171(5) Uani 1 1 d . . . . .
C19 C 0.7426(3) 0.2709(3) 0.42428(17) 0.0206(6) Uani 1 1 d . . . . .
C20 C 0.7077(3) 0.2863(3) 0.50767(17) 0.0243(6) Uani 1 1 d . . . . .
H20 H 0.689368 0.372340 0.524085 0.029 Uiso 1 1 calc R . . . .
C21 C 0.6992(3) 0.1782(3) 0.56714(17) 0.0250(6) Uani 1 1 d . . . . .
H21 H 0.672824 0.191143 0.623832 0.030 Uiso 1 1 calc R . . . .
C22 C 0.7287(3) 0.0516(3) 0.54474(16) 0.0225(6) Uani 1 1 d . . . . .
H22 H 0.723388 -0.021497 0.586397 0.027 Uiso 1 1 calc R . . . .
C23 C 0.7660(3) 0.0292(3) 0.46219(16) 0.0176(5) Uani 1 1 d . . . . .
C24 C 0.7992(3) -0.1095(3) 0.43719(17) 0.0214(6) Uani 1 1 d . . . . .
H24 H 0.862797 -0.109063 0.379962 0.026 Uiso 1 1 calc R . . . .
C25 C 0.6609(3) -0.1468(3) 0.43493(19) 0.0287(7) Uani 1 1 d . . . . .
H25A H 0.597245 -0.150626 0.490597 0.043 Uiso 1 1 calc GR . . . .
H25B H 0.685949 -0.233808 0.414589 0.043 Uiso 1 1 calc GR . . . .
H25C H 0.611427 -0.079903 0.398163 0.043 Uiso 1 1 calc GR . . . .
C26 C 0.8805(4) -0.2143(3) 0.4925(2) 0.0323(7) Uani 1 1 d . . . . .
H26A H 0.964610 -0.185957 0.496298 0.048 Uiso 1 1 calc GR . . . .
H26B H 0.912432 -0.299116 0.469034 0.048 Uiso 1 1 calc GR . . . .
H26C H 0.816597 -0.224884 0.547674 0.048 Uiso 1 1 calc GR . . . .
C27 C 0.7545(3) 0.3902(3) 0.35949(19) 0.0280(7) Uani 1 1 d . . . . .
H27 H 0.767557 0.360710 0.304553 0.034 Uiso 1 1 calc R . . . .
C28 C 0.8872(4) 0.4408(4) 0.3566(2) 0.0418(9) Uani 1 1 d . . . . .
H28A H 0.893084 0.518018 0.315107 0.063 Uiso 1 1 calc GR . . . .
H28B H 0.974325 0.370342 0.342216 0.063 Uiso 1 1 calc GR . . . .
H28C H 0.878868 0.466318 0.410769 0.063 Uiso 1 1 calc GR . . . .
C29 C 0.6174(4) 0.5005(3) 0.3752(2) 0.0387(8) Uani 1 1 d . . . . .
H29A H 0.534261 0.465617 0.377074 0.058 Uiso 1 1 calc GR . . . .
H29B H 0.625726 0.573463 0.330726 0.058 Uiso 1 1 calc GR . . . .
H29C H 0.604235 0.533270 0.427959 0.058 Uiso 1 1 calc GR . . . .
C30A C 0.7946(6) 0.4231(5) 0.7511(3) 0.0472(15) Uani 0.787(6) 1 d D . P A 1
H30A H 0.695834 0.418666 0.783652 0.057 Uiso 0.787(6) 1 calc R . P A 1
H30B H 0.824664 0.490497 0.771987 0.057 Uiso 0.787(6) 1 calc R . P A 1
Cl3A Cl 0.7939(6) 0.4714(5) 0.6463(3) 0.0569(5) Uani 0.787(6) 1 d D . P A 1
Cl2A Cl 0.9134(4) 0.26662(16) 0.76417(11) 0.0723(8) Uani 0.787(6) 1 d D . P A 1
Cl2B Cl 0.8321(13) 0.2697(7) 0.7643(5) 0.0723(8) Uani 0.213(6) 1 d D . P A 2
Cl3B Cl 0.782(3) 0.483(2) 0.6343(11) 0.0569(5) Uani 0.213(6) 1 d D . P A 2
C30B C 0.741(2) 0.4319(14) 0.7390(11) 0.0472(15) Uani 0.213(6) 1 d D . P A 2
H30C H 0.635498 0.438028 0.758504 0.057 Uiso 0.213(6) 1 calc R . P A 2
H30D H 0.764679 0.492961 0.768285 0.057 Uiso 0.213(6) 1 calc R . P A 2

loop_
_atom_site_aniso_label
_atom_site_aniso_U_11
_atom_site_aniso_U_22
_atom_site_aniso_U_33
_atom_site_aniso_U_23
_atom_site_aniso_U_13
_atom_site_aniso_U_12
Au1 0.01661(6) 0.02335(6) 0.02083(6) 0.00011(4) -0.00711(4) -0.00565(4)
Se1 0.01435(13) 0.03413(17) 0.01734(13) -0.00559(11) -0.00385(10) -0.00281(12)
Cl1 0.0321(4) 0.0558(6) 0.0342(4) 0.0096(4) -0.0217(3) -0.0173(4)
N1 0.0141(10) 0.0189(12) 0.0157(10) -0.0010(9) -0.0040(8) -0.0034(9)
N2 0.0150(10) 0.0176(11) 0.0141(10) -0.0013(9) -0.0035(8) -0.0041(9)
C1 0.0167(12) 0.0163(13) 0.0163(12) -0.0010(10) -0.0030(10) -0.0042(10)
C2 0.0153(12) 0.0147(13) 0.0196(13) -0.0005(10) -0.0027(10) -0.0007(10)
C3 0.0146(12) 0.0162(13) 0.0211(13) 0.0014(11) -0.0042(10) -0.0023(10)
C4 0.0159(13) 0.0301(16) 0.0267(15) 0.0005(12) -0.0071(11) -0.0048(12)
C5 0.0197(14) 0.0249(15) 0.0193(13) -0.0023(11) -0.0009(11) -0.0002(12)
C6 0.0166(13) 0.0197(14) 0.0144(12) -0.0013(10) -0.0036(10) -0.0032(11)
C7 0.0179(13) 0.0194(14) 0.0177(13) 0.0000(11) -0.0022(10) -0.0040(11)
C8 0.0219(14) 0.0285(16) 0.0191(13) 0.0042(12) -0.0054(11) -0.0038(12)
C9 0.0244(15) 0.0391(18) 0.0173(13) -0.0018(12) -0.0085(11) -0.0056(13)
C10 0.0237(14) 0.0293(16) 0.0202(13) -0.0065(12) -0.0053(11) -0.0083(13)
C11 0.0208(13) 0.0213(14) 0.0197(13) -0.0047(11) -0.0046(11) -0.0056(11)
C12 0.0343(16) 0.0207(15) 0.0239(14) -0.0021(12) -0.0092(12) -0.0086(13)
C13 0.052(2) 0.0212(17) 0.0389(19) -0.0050(14) -0.0063(16) -0.0052(15)
C14 0.046(2) 0.0337(19) 0.0285(16) 0.0034(14) -0.0052(15) -0.0175(16)
C15 0.0310(16) 0.0171(14) 0.0240(14) 0.0023(11) -0.0074(12) -0.0042(12)
C16 0.0250(16) 0.0229(17) 0.056(2) -0.0042(15) 0.0018(15) -0.0041(13)
C17 0.0241(16) 0.0258(18) 0.067(2) -0.0108(16) -0.0086(16) -0.0051(14)
C18 0.0142(12) 0.0225(14) 0.0158(12) -0.0016(10) -0.0053(10) -0.0051(11)
C19 0.0166(13) 0.0237(15) 0.0229(14) -0.0044(11) -0.0078(11) -0.0030(11)
C20 0.0208(14) 0.0278(16) 0.0269(15) -0.0113(12) -0.0070(12) -0.0032(12)
C21 0.0204(14) 0.0390(18) 0.0172(13) -0.0094(12) -0.0056(11) -0.0045(13)
C22 0.0184(13) 0.0311(16) 0.0183(13) 0.0018(12) -0.0059(11) -0.0077(12)
C23 0.0124(12) 0.0222(14) 0.0191(13) -0.0020(11) -0.0052(10) -0.0042(11)
C24 0.0231(14) 0.0213(14) 0.0189(13) -0.0004(11) -0.0040(11) -0.0059(12)
C25 0.0327(17) 0.0255(16) 0.0327(16) -0.0045(13) -0.0112(13) -0.0104(13)
C26 0.0330(17) 0.0227(16) 0.0397(18) 0.0002(14) -0.0148(14) -0.0002(13)
C27 0.0353(17) 0.0201(15) 0.0301(16) -0.0002(12) -0.0123(13) -0.0061(13)
C28 0.040(2) 0.033(2) 0.054(2) 0.0039(17) -0.0108(17) -0.0170(16)
C29 0.042(2) 0.0221(17) 0.054(2) -0.0008(15) -0.0214(17) -0.0031(15)
C30A 0.031(3) 0.039(2) 0.060(3) -0.018(2) 0.009(3) -0.002(2)
Cl3A 0.0471(12) 0.0635(12) 0.0701(16) -0.0264(9) -0.0363(9) 0.0062(9)
Cl2A 0.099(2) 0.0319(6) 0.0637(8) 0.0043(5) -0.0067(11) 0.0025(10)
Cl2B 0.099(2) 0.0319(6) 0.0637(8) 0.0043(5) -0.0067(11) 0.0025(10)
Cl3B 0.0471(12) 0.0635(12) 0.0701(16) -0.0264(9) -0.0363(9) 0.0062(9)
C30B 0.031(3) 0.039(2) 0.060(3) -0.018(2) 0.009(3) -0.002(2)

loop_
_atom_type_symbol
_atom_type_description
_atom_type_scat_dispersion_real
_atom_type_scat_dispersion_imag
_atom_type_scat_source
C C 0.0033 0.0016 'International Tables Vol C Tables 4.2.6.8 and 6.1.1.4'
H H 0.0000 0.0000 'International Tables Vol C Tables 4.2.6.8 and 6.1.1.4'
Au Au -2.0133 8.8022 'International Tables Vol C Tables 4.2.6.8 and 6.1.1.4'
Cl Cl 0.1484 0.1585 'International Tables Vol C Tables 4.2.6.8 and 6.1.1.4'
N N 0.0061 0.0033 'International Tables Vol C Tables 4.2.6.8 and 6.1.1.4'
Se Se -0.0929 2.2259 'International Tables Vol C Tables 4.2.6.8 and 6.1.1.4'

loop_
_exptl_crystal_face_index_h
_exptl_crystal_face_index_k
_exptl_crystal_face_index_l
_exptl_crystal_face_perp_dist
1 2 -22 0.0561
-14 -6 -6 0.0590
-3 -3 20 0.0658
14 6 4 0.0542
1 -13 -11 0.0768
1 -3 22 0.0693
-1 13 9 0.0669
4 -12 -4 0.0771
10 12 9 0.0788

loop_
_geom_angle_atom_site_label_1
_geom_angle_atom_site_label_2
_geom_angle_atom_site_label_3
_geom_angle
_geom_angle_site_symmetry_1
_geom_angle_site_symmetry_3
_geom_angle_publ_flag
Cl1 Au1 Se1 172.30(2) . . ?
C1 Se1 Au1 106.95(8) . . ?
C1 N1 C3 110.1(2) . . ?
C1 N1 C18 124.7(2) . . ?
C3 N1 C18 125.1(2) . . ?
C1 N2 C2 109.7(2) . . ?
C1 N2 C6 127.3(2) . . ?
C2 N2 C6 122.9(2) . . ?
N1 C1 Se1 121.97(19) . . ?
N2 C1 Se1 131.43(19) . . ?
N2 C1 N1 106.6(2) . . ?
N2 C2 C5 122.0(2) . . ?
C3 C2 N2 106.9(2) . . ?
C3 C2 C5 131.1(2) . . ?
N1 C3 C4 121.8(2) . . ?
C2 C3 N1 106.7(2) . . ?
C2 C3 C4 131.5(2) . . ?
C7 C6 N2 118.1(2) . . ?
C7 C6 C11 123.7(2) . . ?
C11 C6 N2 118.1(2) . . ?
C6 C7 C15 122.2(2) . . ?
C8 C7 C6 116.8(3) . . ?
C8 C7 C15 121.0(2) . . ?
C9 C8 C7 120.9(3) . . ?
C8 C9 C10 121.3(3) . . ?
C9 C10 C11 120.3(3) . . ?
C6 C11 C12 122.0(2) . . ?
C10 C11 C6 117.0(3) . . ?
C10 C11 C12 121.0(3) . . ?
C11 C12 C13 111.6(2) . . ?
C11 C12 C14 110.7(3) . . ?
C14 C12 C13 110.8(3) . . ?
C7 C15 C16 111.5(3) . . ?
C7 C15 C17 112.1(2) . . ?
C17 C15 C16 109.5(2) . . ?
C19 C18 N1 118.3(2) . . ?
C19 C18 C23 123.9(2) . . ?
C23 C18 N1 117.8(2) . . ?
C18 C19 C27 122.7(2) . . ?
C20 C19 C18 116.9(3) . . ?
C20 C19 C27 120.5(3) . . ?
C21 C20 C19 121.0(3) . . ?
C22 C21 C20 120.6(3) . . ?
C21 C22 C23 121.2(3) . . ?
C18 C23 C24 122.1(2) . . ?
C22 C23 C18 116.4(3) . . ?
C22 C23 C24 121.5(2) . . ?
C23 C24 C25 111.1(2) . . ?
C23 C24 C26 112.6(2) . . ?
C26 C24 C25 110.5(2) . . ?
C19 C27 C28 110.3(3) . . ?
C19 C27 C29 111.3(3) . . ?
C29 C27 C28 111.1(3) . . ?
Cl3A C30A Cl2A 111.2(3) . . ?
Cl3B C30B Cl2B 113.3(8) . . ?

loop_
_geom_bond_atom_site_label_1
_geom_bond_atom_site_label_2
_geom_bond_distance
_geom_bond_site_symmetry_2
_geom_bond_publ_flag
Au1 Se1 2.3614(3) . ?
Au1 Cl1 2.2800(7) . ?
Se1 C1 1.874(3) . ?
N1 C1 1.346(3) . ?
N1 C3 1.404(3) . ?
N1 C18 1.446(3) . ?
N2 C1 1.345(3) . ?
N2 C2 1.409(3) . ?
N2 C6 1.442(3) . ?
C2 C3 1.344(4) . ?
C2 C5 1.487(4) . ?
C3 C4 1.487(4) . ?
C6 C7 1.396(4) . ?
C6 C11 1.401(4) . ?
C7 C8 1.393(4) . ?
C7 C15 1.520(4) . ?
C8 C9 1.376(4) . ?
C9 C10 1.383(4) . ?
C10 C11 1.394(4) . ?
C11 C12 1.521(4) . ?
C12 C13 1.534(4) . ?
C12 C14 1.532(4) . ?
C15 C16 1.532(4) . ?
C15 C17 1.528(4) . ?
C18 C19 1.398(4) . ?
C18 C23 1.404(4) . ?
C19 C20 1.390(4) . ?
C19 C27 1.522(4) . ?
C20 C21 1.385(4) . ?
C21 C22 1.383(4) . ?
C22 C23 1.394(4) . ?
C23 C24 1.517(4) . ?
C24 C25 1.537(4) . ?
C24 C26 1.529(4) . ?
C27 C28 1.533(5) . ?
C27 C29 1.527(4) . ?
C30A Cl3A 1.766(5) . ?
C30A Cl2A 1.769(5) . ?
Cl2B C30B 1.747(9) . ?
Cl3B C30B 1.731(10) . ?

loop_
_exptl_oxdiff_crystal_face_indexfrac_h
_exptl_oxdiff_crystal_face_indexfrac_k
_exptl_oxdiff_crystal_face_indexfrac_l
_exptl_oxdiff_crystal_face_x
_exptl_oxdiff_crystal_face_y
_exptl_oxdiff_crystal_face_z
0.5723 2.2936 -21.9372 -0.0263 -0.1046 0.9942
-13.8932 -5.6342 -6.3064 0.2328 0.9723 0.0187
-3.4907 -3.3918 19.6937 0.0745 0.3062 -0.9491
13.7799 5.7708 4.2896 -0.2324 -0.9701 0.0695
1.2790 -12.6478 -10.9216 0.9368 -0.2240 0.2688
1.1126 -3.1443 22.0352 0.1059 -0.0266 -0.9940
-1.3865 13.0441 9.1635 -0.9554 0.2285 -0.1872
4.4080 -12.0592 -4.4245 0.9024 -0.4297 0.0335
10.3314 12.4256 9.2994 -0.7581 -0.6482 -0.0714
